data_7252071
loop_
_publ_author_name
'Cheng, Juan'
'Wang, Yingjie'
'Zhong, Qinglan'
'Zhou, Ziyu'
'Zeng, Hongmei'
'Zou, Guohong'
'Lin, Zhien'

_publ_section_title
;
 Second-harmonic generation responses in low-dimensional metal bromides
 functionalized with l-arginine
;
_journal_issue 19
_journal_name_full CrystEngComm
_journal_page_first 3041
_journal_page_last 3045
_journal_paper_doi 10.1039/D6CE00227G
_journal_volume 28
_journal_year 2026
_chemical_absolute_configuration ad
_chemical_formula_moiety 'Br10 Pb3, 2(C6 H16 N4 O2), 2(H2 O)'
_chemical_formula_sum 'C12 H36 Br10 N8 O6 Pb3'
_chemical_formula_weight 1809.16
_space_group_crystal_system triclinic
_space_group_IT_number 1
_space_group_name_Hall 'P 1'
_space_group_name_H-M_alt 'P 1'
_atom_sites_solution_hydrogens mixed
_atom_sites_solution_primary dual
_audit_creation_date 2026-01-14
_audit_creation_method
;
Olex2 1.2
(compiled 2018.05.29 svn.r3508 for OlexSys, GUI svn.r5506)
;
_audit_update_record
;
2026-03-12 deposited with the CCDC.	2026-04-23 downloaded from the CCDC.
;
_cell_angle_alpha 110.671(2)
_cell_angle_beta 102.621(2)
_cell_angle_gamma 96.771(2)
_cell_formula_units_Z 1
_cell_length_a 7.9037(2)
_cell_length_b 10.4272(3)
_cell_length_c 13.7246(3)
_cell_measurement_reflns_used 9946
_cell_measurement_temperature 300.0
_cell_measurement_theta_max 27.47
_cell_measurement_theta_min 2.70
_cell_volume 1008.87(5)
_computing_cell_refinement 'SAINT V8.40B (?, 2016)'
_computing_data_reduction 'SAINT V8.40B (?, 2016)'
_computing_molecular_graphics 'Olex2 (Dolomanov et al., 2009)'
_computing_publication_material 'Olex2 (Dolomanov et al., 2009)'
_computing_structure_refinement 'ShelXL (Sheldrick, 2015)'
_computing_structure_solution 'ShelXT (Sheldrick, 2015)'
_diffrn_ambient_temperature 300.0
_diffrn_detector 'Bruker APEX2 area detector'
_diffrn_detector_area_resol_mean 7.9
_diffrn_detector_type 'CCD area detector'
_diffrn_measured_fraction_theta_full 0.997
_diffrn_measured_fraction_theta_max 0.997
_diffrn_measurement_device 'three-circle diffractometer'
_diffrn_measurement_device_type 'Bruker D8 Venture'
_diffrn_measurement_method '\w and \f scans'
_diffrn_radiation_monochromator 'mirror optics'
_diffrn_radiation_probe x-ray
_diffrn_radiation_type MoK\a
_diffrn_radiation_wavelength 0.71073
_diffrn_reflns_av_R_equivalents 0.0804
_diffrn_reflns_av_unetI/netI 0.1010
_diffrn_reflns_Laue_measured_fraction_full 0.997
_diffrn_reflns_Laue_measured_fraction_max 0.997
_diffrn_reflns_limit_h_max 9
_diffrn_reflns_limit_h_min -9
_diffrn_reflns_limit_k_max 13
_diffrn_reflns_limit_k_min -13
_diffrn_reflns_limit_l_max 17
_diffrn_reflns_limit_l_min -17
_diffrn_reflns_number 22687
_diffrn_reflns_point_group_measured_fraction_full 0.978
_diffrn_reflns_point_group_measured_fraction_max 0.978
_diffrn_reflns_theta_full 25.242
_diffrn_reflns_theta_max 26.372
_diffrn_reflns_theta_min 2.703
_diffrn_source 'microfocus sealed X-ray tube'
_diffrn_source_type 'Incoatec I\ms'
_diffrn_standards_number 0
_exptl_absorpt_coefficient_mu 22.422
_exptl_absorpt_correction_T_max 0.7456
_exptl_absorpt_correction_T_min 0.1606
_exptl_absorpt_correction_type multi-scan
_exptl_absorpt_process_details
'SADABS-2016/2 (Bruker,2016/2) was used for absorption correction. wR2(int) was 0.1714 before and 0.1069 after correction. The Ratio of minimum to maximum transmission is 0.2154. The \l/2 correction factor is Not present.'
_exptl_crystal_colour 'light colourless'
_exptl_crystal_colour_modifier light
_exptl_crystal_colour_primary colourless
_exptl_crystal_density_diffrn 2.978
_exptl_crystal_description block
_exptl_crystal_F_000 808
_exptl_crystal_size_max 0.303
_exptl_crystal_size_mid 0.23
_exptl_crystal_size_min 0.15
_refine_diff_density_max 3.797
_refine_diff_density_min -3.240
_refine_diff_density_rms 0.404
_refine_ls_abs_structure_details
;
 Refined as an inversion twin.
;
_refine_ls_abs_structure_Flack 0.052(18)
_refine_ls_extinction_coef 0.0054(7)
_refine_ls_extinction_expression Fc^*^=kFc[1+0.001xFc^2^\l^3^/sin(2\q)]^-1/4^
_refine_ls_extinction_method 'SHELXL-2018/3 (Sheldrick 2018)'
_refine_ls_goodness_of_fit_ref 1.014
_refine_ls_hydrogen_treatment constr
_refine_ls_matrix_type full
_refine_ls_number_parameters 349
_refine_ls_number_reflns 8054
_refine_ls_number_restraints 3
_refine_ls_restrained_S_all 1.013
_refine_ls_R_factor_all 0.0724
_refine_ls_R_factor_gt 0.0628
_refine_ls_shift/su_max 0.004
_refine_ls_shift/su_mean 0.000
_refine_ls_structure_factor_coef Fsqd
_refine_ls_weighting_details 'w=1/[\s^2^(Fo^2^)+(0.0873P)^2^] where P=(Fo^2^+2Fc^2^)/3'
_refine_ls_weighting_scheme calc
_refine_ls_wR_factor_gt 0.1510
_refine_ls_wR_factor_ref 0.1564
_reflns_Friedel_coverage 0.962
_reflns_Friedel_fraction_full 0.960
_reflns_Friedel_fraction_max 0.959
_reflns_number_gt 6768
_reflns_number_total 8054
_reflns_threshold_expression 'I > 2\s(I)'
_cod_data_source_file d6ce00227g2.cif
_cod_data_source_block mo_cj4_161_7_0m_a
_cod_database_code 7252071
_shelx_shelxl_version_number 2018/3
_shelx_space_group_comment
;
The symmetry employed for this shelxl refinement is uniquely defined
by the following loop, which should always be used as a source of
symmetry information in preference to the above space-group names.
They are only intended as comments.
;
_shelx_estimated_absorpt_t_max 0.134
_shelx_estimated_absorpt_t_min 0.056
_olex2_refinement_description
;
1. Twinned data refinement
 Scales: 0.948(18)
 0.052(18)
2. Fixed Uiso
 At 1.2 times of:
  All C(H) groups, All C(H,H) groups, All N(H) groups, All N(H,H) groups, All
  N(H,H,H) groups
 At 1.5 times of:
  All O(H) groups, All O(H,H) groups
3. Uiso/Uaniso restraints and constraints
Uanis(C7) = Uanis(C8)
Uanis(O5) = Uanis(O6)
4.a Riding coordinates:
 O5(H5F,H5G)
4.b Free rotating group:
 O6(H6A,H6B)
4.c Ternary CH refined with riding coordinates:
 C2(H2A), C8(H8)
4.d Secondary CH2 refined with riding coordinates:
 C3(H3C,H3D), C4(H4C,H4D), C5(H5A,H5B), C9(H9A,H9B), C10(H10A,H10B), C11(H11A,
 H11B)
4.e Aromatic/amide H refined with riding coordinates:
 N2(H2), N6(H6)
4.f X=CH2 refined with riding coordinates:
 N3(H3A,H3B), N4(H4A,H4B), N7(H7A,H7B), N8(H8A,H8B)
4.g Idealised Me refined as rotating group:
 N1(H1A,H1B,H1C), N5(H5C,H5D,H5E)
4.h Idealised tetrahedral OH refined as rotating group:
 O1(H1), O4(H4)
;
_olex2_submission_special_instructions 'No special instructions were received'

loop_
_space_group_symop_operation_xyz
'x, y, z'

loop_
_atom_site_label
_atom_site_type_symbol
_atom_site_fract_x
_atom_site_fract_y
_atom_site_fract_z
_atom_site_U_iso_or_equiv
_atom_site_adp_type
_atom_site_occupancy
_atom_site_site_symmetry_order
_atom_site_calc_flag
_atom_site_refinement_flags_posn
_atom_site_refinement_flags_adp
_atom_site_refinement_flags_occupancy
_atom_site_disorder_assembly
_atom_site_disorder_group
Pb1 Pb 1.09977(10) 0.44097(8) 0.80979(7) 0.0305(3) Uani 1 1 d . . . . .
Pb2 Pb 0.51002(15) 0.34878(12) 0.62710(9) 0.0292(3) Uani 1 1 d . . . . .
Pb3 Pb -0.07171(11) 0.23869(9) 0.42886(6) 0.0289(3) Uani 1 1 d . . . . .
Br1 Br 1.3765(4) 0.6804(3) 0.9539(2) 0.0459(8) Uani 1 1 d . . . . .
Br2 Br 1.0244(5) 0.3570(4) 0.9717(3) 0.0447(8) Uani 1 1 d . . . . .
Br3 Br 0.7961(5) 0.5906(4) 0.8067(3) 0.0467(9) Uani 1 1 d . . . . .
Br4 Br 0.8013(5) 0.1807(3) 0.6247(3) 0.0379(8) Uani 1 1 d . . . . .
Br5 Br 0.2079(4) 0.5044(3) 0.6114(3) 0.0369(8) Uani 1 1 d . . . . .
Br6 Br 0.3735(5) 0.2532(3) 0.7752(3) 0.0398(8) Uani 1 1 d . . . . .
Br7 Br 0.2418(4) 0.1063(3) 0.4495(3) 0.0386(8) Uani 1 1 d . . . . .
Br8 Br -0.3738(4) 0.4010(3) 0.4404(2) 0.0336(8) Uani 1 1 d . . . . .
Br9 Br -0.0249(5) 0.3044(4) 0.2521(2) 0.0454(8) Uani 1 1 d . . . . .
Br10 Br -0.2820(6) -0.0356(4) 0.2774(3) 0.0731(13) Uani 1 1 d . . . . .
O1 O 0.543(3) 0.2534(19) 1.0536(15) 0.042(5) Uani 1 1 d . . . . .
H1 H 0.564649 0.329752 1.049190 0.063 Uiso 1 1 calc GR . . . .
O2 O 0.422(3) 0.3644(17) 1.1781(14) 0.040(4) Uani 1 1 d . . . . .
N1 N 0.326(5) 0.151(3) 1.221(2) 0.061(9) Uani 1 1 d . . . . .
H1A H 0.251030 0.209448 1.224970 0.073 Uiso 1 1 calc GR . . . .
H1B H 0.422610 0.191625 1.276912 0.073 Uiso 1 1 calc GR . . . .
H1C H 0.273296 0.072207 1.222879 0.073 Uiso 1 1 calc GR . . . .
N2 N 0.091(3) -0.071(2) 0.7171(15) 0.043(6) Uani 1 1 d . . . . .
H2 H 0.163632 -0.000370 0.720530 0.051 Uiso 1 1 calc R . . . .
N3 N 0.003(4) -0.136(3) 0.5328(18) 0.060(8) Uani 1 1 d . . . . .
H3A H 0.072202 -0.062085 0.538767 0.072 Uiso 1 1 calc R . . . .
H3B H -0.061673 -0.194605 0.469845 0.072 Uiso 1 1 calc R . . . .
N4 N -0.117(3) -0.274(2) 0.6141(18) 0.043(6) Uani 1 1 d . . . . .
H4A H -0.122752 -0.287706 0.671621 0.051 Uiso 1 1 calc R . . . .
H4B H -0.181552 -0.333321 0.551520 0.051 Uiso 1 1 calc R . . . .
C1 C 0.453(4) 0.261(2) 1.121(2) 0.037(6) Uani 1 1 d . . . . .
C2 C 0.376(3) 0.119(2) 1.1178(16) 0.025(5) Uani 1 1 d . . . . .
H2A H 0.467047 0.063334 1.116676 0.030 Uiso 1 1 calc R . . . .
C3 C 0.212(4) 0.037(3) 1.0237(18) 0.035(6) Uani 1 1 d . . . . .
H3C H 0.113040 0.080960 1.035703 0.042 Uiso 1 1 calc R . . . .
H3D H 0.182520 -0.057303 1.021906 0.042 Uiso 1 1 calc R . . . .
C4 C 0.236(4) 0.026(3) 0.9138(18) 0.037(6) Uani 1 1 d . . . . .
H4C H 0.348956 0.001191 0.908079 0.044 Uiso 1 1 calc R . . . .
H4D H 0.238646 0.117027 0.909063 0.044 Uiso 1 1 calc R . . . .
C5 C 0.084(4) -0.085(3) 0.818(2) 0.053(8) Uani 1 1 d . . . . .
H5A H 0.096545 -0.178415 0.812805 0.064 Uiso 1 1 calc R . . . .
H5B H -0.029639 -0.071704 0.830764 0.064 Uiso 1 1 calc R . . . .
C6 C -0.006(4) -0.160(3) 0.622(2) 0.030(5) Uani 1 1 d . . . . .
O3 O 0.227(3) -0.1531(18) 0.1969(15) 0.046(5) Uani 1 1 d . . . . .
O4 O 0.011(3) -0.245(3) 0.255(2) 0.071(7) Uani 1 1 d . . . . .
H4 H -0.022792 -0.172817 0.259359 0.107 Uiso 1 1 calc GR . . . .
N5 N 0.416(3) -0.344(2) 0.1965(16) 0.042(6) Uani 1 1 d . . . . .
H5C H 0.386188 -0.353514 0.127637 0.051 Uiso 1 1 calc GR . . . .
H5D H 0.468192 -0.413710 0.201915 0.051 Uiso 1 1 calc GR . . . .
H5E H 0.490621 -0.262390 0.237313 0.051 Uiso 1 1 calc GR . . . .
N6 N 0.545(3) -0.098(2) 0.6360(16) 0.031(5) Uani 1 1 d . . . . .
H6 H 0.587246 -0.030207 0.620274 0.038 Uiso 1 1 calc R . . . .
N7 N 0.689(3) 0.039(2) 0.8153(17) 0.044(6) Uani 1 1 d . . . . .
H7A H 0.713282 0.050123 0.882371 0.053 Uiso 1 1 calc R . . . .
H7B H 0.734032 0.103294 0.797247 0.053 Uiso 1 1 calc R . . . .
N8 N 0.518(3) -0.173(3) 0.7684(16) 0.045(6) Uani 1 1 d . . . . .
H8A H 0.449180 -0.250202 0.721066 0.054 Uiso 1 1 calc R . . . .
H8B H 0.543595 -0.158365 0.836203 0.054 Uiso 1 1 calc R . . . .
C7 C 0.168(3) -0.243(2) 0.2251(18) 0.033(4) Uani 1 1 d . . . . .
C8 C 0.263(3) -0.350(2) 0.2322(19) 0.033(4) Uani 1 1 d . . . . .
H8 H 0.182774 -0.439988 0.182632 0.040 Uiso 1 1 calc R . . . .
C9 C 0.303(3) -0.354(2) 0.3518(17) 0.030(5) Uani 1 1 d . . . . .
H9A H 0.191491 -0.371087 0.368414 0.036 Uiso 1 1 calc R . . . .
H9B H 0.360342 -0.431252 0.351763 0.036 Uiso 1 1 calc R . . . .
C10 C 0.420(3) -0.219(2) 0.4397(18) 0.027(5) Uani 1 1 d . . . . .
H10A H 0.536090 -0.205259 0.427409 0.033 Uiso 1 1 calc R . . . .
H10B H 0.368099 -0.140158 0.437130 0.033 Uiso 1 1 calc R . . . .
C11 C 0.440(3) -0.225(2) 0.5485(19) 0.029(5) Uani 1 1 d . . . . .
H11A H 0.323374 -0.242687 0.558760 0.034 Uiso 1 1 calc R . . . .
H11B H 0.494823 -0.302709 0.550840 0.034 Uiso 1 1 calc R . . . .
C12 C 0.581(3) -0.080(3) 0.738(2) 0.029(5) Uani 1 1 d . . . . .
O5 O 1.669(3) 0.490(2) 1.0422(17) 0.059(4) Uani 1 1 d . . . . .
H5F H 1.782030 0.512237 1.062164 0.089 Uiso 1 1 d R . . . .
H5G H 1.628870 0.542657 1.011443 0.089 Uiso 1 1 d R . . . .
O6 O 0.764(3) 0.618(3) 1.328(2) 0.059(4) Uani 1 1 d . . . . .
H6A H 0.771429 0.545746 1.342161 0.089 Uiso 1 1 d G . . . .
H6B H 0.847613 0.626488 1.299050 0.089 Uiso 1 1 d G . . . .

loop_
_atom_site_aniso_label
_atom_site_aniso_U_11
_atom_site_aniso_U_22
_atom_site_aniso_U_33
_atom_site_aniso_U_23
_atom_site_aniso_U_13
_atom_site_aniso_U_12
Pb1 0.0299(6) 0.0332(6) 0.0273(5) 0.0102(4) 0.0088(4) 0.0062(4)
Pb2 0.0262(4) 0.0336(5) 0.0297(5) 0.0135(4) 0.0101(3) 0.0055(4)
Pb3 0.0283(6) 0.0285(5) 0.0273(5) 0.0084(4) 0.0076(4) 0.0047(4)
Br1 0.0569(19) 0.0399(16) 0.0333(14) 0.0109(12) 0.0103(12) -0.0024(13)
Br2 0.056(2) 0.0464(17) 0.0343(14) 0.0180(13) 0.0151(13) 0.0083(15)
Br3 0.043(2) 0.0351(16) 0.058(2) 0.0145(15) 0.0097(15) 0.0105(14)
Br4 0.0426(18) 0.0333(16) 0.0394(17) 0.0153(13) 0.0142(14) 0.0061(13)
Br5 0.046(2) 0.0256(15) 0.0357(16) 0.0117(13) 0.0079(14) 0.0010(13)
Br6 0.0476(18) 0.0404(17) 0.0433(18) 0.0242(14) 0.0210(14) 0.0123(14)
Br7 0.0409(18) 0.0316(15) 0.0382(15) 0.0058(12) 0.0115(13) 0.0128(13)
Br8 0.0364(16) 0.0316(15) 0.0304(14) 0.0118(11) 0.0076(11) 0.0028(12)
Br9 0.054(2) 0.0497(18) 0.0383(15) 0.0215(13) 0.0170(13) 0.0097(15)
Br10 0.080(3) 0.0415(19) 0.066(2) 0.0172(16) -0.0154(19) -0.0224(19)
O1 0.050(12) 0.031(10) 0.045(10) 0.009(8) 0.026(9) -0.004(9)
O2 0.059(12) 0.018(8) 0.049(10) 0.013(8) 0.027(9) 0.008(8)
N1 0.12(3) 0.061(17) 0.043(15) 0.043(14) 0.052(16) 0.063(18)
N2 0.069(16) 0.026(11) 0.021(10) 0.001(8) 0.015(10) -0.010(11)
N3 0.09(2) 0.041(14) 0.031(12) 0.010(10) 0.004(12) -0.013(14)
N4 0.029(12) 0.041(13) 0.038(12) 0.003(10) -0.005(9) 0.003(10)
C1 0.046(16) 0.018(12) 0.029(12) -0.002(10) 0.001(10) -0.003(11)
C2 0.027(11) 0.038(13) 0.019(10) 0.015(9) 0.012(8) 0.014(10)
C3 0.047(15) 0.030(13) 0.026(12) 0.012(10) 0.009(10) -0.004(11)
C4 0.035(14) 0.044(15) 0.021(11) 0.003(10) 0.007(10) 0.000(12)
C5 0.053(19) 0.034(15) 0.052(18) 0.008(13) -0.010(15) 0.007(14)
C6 0.029(13) 0.026(10) 0.032(11) 0.005(8) 0.011(9) 0.016(10)
O3 0.069(13) 0.029(9) 0.051(11) 0.023(8) 0.027(9) 0.010(9)
O4 0.045(13) 0.073(18) 0.12(2) 0.064(17) 0.021(13) 0.017(12)
N5 0.084(18) 0.020(10) 0.022(10) 0.003(8) 0.022(10) 0.011(11)
N6 0.037(12) 0.015(9) 0.034(10) 0.005(8) 0.004(8) 0.000(8)
N7 0.062(16) 0.030(12) 0.027(11) 0.009(9) -0.001(10) -0.005(11)
N8 0.054(15) 0.062(16) 0.017(10) 0.017(10) 0.007(9) 0.009(12)
C7 0.037(10) 0.018(7) 0.031(8) 0.002(6) -0.004(7) 0.004(7)
C8 0.037(10) 0.018(7) 0.031(8) 0.002(6) -0.004(7) 0.004(7)
C9 0.034(13) 0.028(12) 0.028(11) 0.010(9) 0.008(10) 0.010(10)
C10 0.038(14) 0.021(11) 0.025(11) 0.007(9) 0.012(9) 0.014(10)
C11 0.027(13) 0.019(11) 0.033(13) 0.006(10) 0.007(10) -0.002(9)
C12 0.032(13) 0.028(12) 0.033(13) 0.018(11) 0.004(10) 0.014(10)
O5 0.063(10) 0.064(11) 0.059(10) 0.029(8) 0.032(8) 0.000(8)
O6 0.063(10) 0.064(11) 0.059(10) 0.029(8) 0.032(8) 0.000(8)

loop_
_atom_type_symbol
_atom_type_description
_atom_type_scat_dispersion_real
_atom_type_scat_dispersion_imag
_atom_type_scat_source
C C 0.0033 0.0016 'International Tables Vol C Tables 4.2.6.8 and 6.1.1.4'
H H 0.0000 0.0000 'International Tables Vol C Tables 4.2.6.8 and 6.1.1.4'
Br Br -0.2901 2.4595 'International Tables Vol C Tables 4.2.6.8 and 6.1.1.4'
N N 0.0061 0.0033 'International Tables Vol C Tables 4.2.6.8 and 6.1.1.4'
O O 0.0106 0.0060 'International Tables Vol C Tables 4.2.6.8 and 6.1.1.4'
Pb Pb -3.3944 10.1111 'International Tables Vol C Tables 4.2.6.8 and 6.1.1.4'

loop_
_geom_angle_atom_site_label_1
_geom_angle_atom_site_label_2
_geom_angle_atom_site_label_3
_geom_angle
_geom_angle_site_symmetry_1
_geom_angle_site_symmetry_3
_geom_angle_publ_flag
Br1 Pb1 Br3 97.47(10) . . ?
Br1 Pb1 Br4 173.10(8) . . ?
Br1 Pb1 Br6 90.98(10) . 1_655 ?
Br2 Pb1 Br1 96.01(10) . . ?
Br2 Pb1 Br3 91.66(11) . . ?
Br2 Pb1 Br4 90.87(9) . . ?
Br2 Pb1 Br6 91.76(10) . 1_655 ?
Br3 Pb1 Br4 82.87(10) . . ?
Br3 Pb1 Br6 170.50(9) . 1_655 ?
Br6 Pb1 Br4 88.22(9) 1_655 . ?
Br3 Pb2 Br8 94.27(10) . 1_655 ?
Br4 Pb2 Br3 84.99(10) . . ?
Br4 Pb2 Br8 83.91(9) . 1_655 ?
Br5 Pb2 Br3 98.54(9) . . ?
Br5 Pb2 Br4 175.76(10) . . ?
Br5 Pb2 Br8 93.44(9) . 1_655 ?
Br6 Pb2 Br3 94.66(10) . . ?
Br6 Pb2 Br4 93.49(9) . . ?
Br6 Pb2 Br5 88.59(9) . . ?
Br6 Pb2 Br7 85.99(10) . . ?
Br6 Pb2 Br8 170.45(10) . 1_655 ?
Br7 Pb2 Br3 177.72(12) . . ?
Br7 Pb2 Br4 92.80(10) . . ?
Br7 Pb2 Br5 83.65(9) . . ?
Br7 Pb2 Br8 84.96(8) . 1_655 ?
Br7 Pb3 Br5 81.71(9) . . ?
Br7 Pb3 Br8 172.22(8) . . ?
Br8 Pb3 Br5 91.60(9) . . ?
Br9 Pb3 Br5 95.94(9) . . ?
Br9 Pb3 Br7 95.56(11) . . ?
Br9 Pb3 Br8 89.07(10) . . ?
Br9 Pb3 Br10 89.53(11) . . ?
Br10 Pb3 Br5 168.74(11) . . ?
Br10 Pb3 Br7 87.98(12) . . ?
Br10 Pb3 Br8 98.33(12) . . ?
Pb1 Br3 Pb2 98.12(10) . . ?
Pb2 Br4 Pb1 93.98(9) . . ?
Pb2 Br5 Pb3 94.61(9) . . ?
Pb2 Br6 Pb1 97.54(9) . 1_455 ?
Pb3 Br7 Pb2 99.97(10) . . ?
Pb3 Br8 Pb2 99.50(9) . 1_455 ?
C1 O1 H1 109.5 . . ?
H1A N1 H1B 109.5 . . ?
H1A N1 H1C 109.5 . . ?
H1B N1 H1C 109.5 . . ?
C2 N1 H1A 109.5 . . ?
C2 N1 H1B 109.5 . . ?
C2 N1 H1C 109.5 . . ?
C5 N2 H2 118.2 . . ?
C6 N2 H2 118.2 . . ?
C6 N2 C5 124(2) . . ?
H3A N3 H3B 120.0 . . ?
C6 N3 H3A 120.0 . . ?
C6 N3 H3B 120.0 . . ?
H4A N4 H4B 120.0 . . ?
C6 N4 H4A 120.0 . . ?
C6 N4 H4B 120.0 . . ?
O1 C1 C2 113(2) . . ?
O2 C1 O1 126(2) . . ?
O2 C1 C2 121(2) . . ?
N1 C2 C1 105(2) . . ?
N1 C2 H2A 109.6 . . ?
N1 C2 C3 109(2) . . ?
C1 C2 H2A 109.6 . . ?
C1 C2 C3 114.6(19) . . ?
C3 C2 H2A 109.6 . . ?
C2 C3 H3C 108.9 . . ?
C2 C3 H3D 108.9 . . ?
C2 C3 C4 113(2) . . ?
H3C C3 H3D 107.7 . . ?
C4 C3 H3C 108.9 . . ?
C4 C3 H3D 108.9 . . ?
C3 C4 H4C 109.3 . . ?
C3 C4 H4D 109.3 . . ?
C3 C4 C5 112(2) . . ?
H4C C4 H4D 107.9 . . ?
C5 C4 H4C 109.3 . . ?
C5 C4 H4D 109.3 . . ?
N2 C5 C4 110(2) . . ?
N2 C5 H5A 109.7 . . ?
N2 C5 H5B 109.7 . . ?
C4 C5 H5A 109.7 . . ?
C4 C5 H5B 109.7 . . ?
H5A C5 H5B 108.2 . . ?
N2 C6 N3 120(3) . . ?
N2 C6 N4 119(3) . . ?
N3 C6 N4 121(3) . . ?
C7 O4 H4 109.5 . . ?
H5C N5 H5D 109.5 . . ?
H5C N5 H5E 109.5 . . ?
H5D N5 H5E 109.5 . . ?
C8 N5 H5C 109.5 . . ?
C8 N5 H5D 109.5 . . ?
C8 N5 H5E 109.5 . . ?
C11 N6 H6 118.2 . . ?
C12 N6 H6 118.2 . . ?
C12 N6 C11 124(2) . . ?
H7A N7 H7B 120.0 . . ?
C12 N7 H7A 120.0 . . ?
C12 N7 H7B 120.0 . . ?
H8A N8 H8B 120.0 . . ?
C12 N8 H8A 120.0 . . ?
C12 N8 H8B 120.0 . . ?
O3 C7 O4 122(2) . . ?
O3 C7 C8 121(3) . . ?
O4 C7 C8 117(2) . . ?
N5 C8 C7 113(2) . . ?
N5 C8 H8 106.3 . . ?
N5 C8 C9 112(2) . . ?
C7 C8 H8 106.3 . . ?
C7 C8 C9 112(2) . . ?
C9 C8 H8 106.3 . . ?
C8 C9 H9A 109.0 . . ?
C8 C9 H9B 109.0 . . ?
H9A C9 H9B 107.8 . . ?
C10 C9 C8 113.0(19) . . ?
C10 C9 H9A 109.0 . . ?
C10 C9 H9B 109.0 . . ?
C9 C10 H10A 109.6 . . ?
C9 C10 H10B 109.6 . . ?
H10A C10 H10B 108.1 . . ?
C11 C10 C9 110.2(19) . . ?
C11 C10 H10A 109.6 . . ?
C11 C10 H10B 109.6 . . ?
N6 C11 C10 113(2) . . ?
N6 C11 H11A 109.0 . . ?
N6 C11 H11B 109.0 . . ?
C10 C11 H11A 109.0 . . ?
C10 C11 H11B 109.0 . . ?
H11A C11 H11B 107.8 . . ?
N6 C12 N7 120(2) . . ?
N8 C12 N6 122(2) . . ?
N8 C12 N7 118(2) . . ?
H5F O5 H5G 109.5 . . ?
H6A O6 H6B 104.5 . . ?

loop_
_geom_bond_atom_site_label_1
_geom_bond_atom_site_label_2
_geom_bond_distance
_geom_bond_site_symmetry_2
_geom_bond_publ_flag
Pb1 Br1 2.875(3) . ?
Pb1 Br2 2.809(3) . ?
Pb1 Br3 3.014(4) . ?
Pb1 Br4 3.223(3) . ?
Pb1 Br6 3.087(3) 1_655 ?
Pb2 Br3 3.063(4) . ?
Pb2 Br4 3.052(4) . ?
Pb2 Br5 3.052(4) . ?
Pb2 Br6 2.903(3) . ?
Pb2 Br7 2.992(3) . ?
Pb2 Br8 3.098(3) 1_655 ?
Pb3 Br5 3.174(3) . ?
Pb3 Br7 2.984(4) . ?
Pb3 Br8 3.085(4) . ?
Pb3 Br9 2.827(3) . ?
Pb3 Br10 2.904(3) . ?
O1 H1 0.8200 . ?
O1 C1 1.27(3) . ?
O2 C1 1.18(3) . ?
N1 H1A 0.8900 . ?
N1 H1B 0.8900 . ?
N1 H1C 0.8900 . ?
N1 C2 1.49(3) . ?
N2 H2 0.8600 . ?
N2 C5 1.45(4) . ?
N2 C6 1.30(3) . ?
N3 H3A 0.8600 . ?
N3 H3B 0.8600 . ?
N3 C6 1.35(4) . ?
N4 H4A 0.8600 . ?
N4 H4B 0.8600 . ?
N4 C6 1.35(4) . ?
C1 C2 1.52(3) . ?
C2 H2A 0.9800 . ?
C2 C3 1.52(3) . ?
C3 H3C 0.9700 . ?
C3 H3D 0.9700 . ?
C3 C4 1.53(3) . ?
C4 H4C 0.9700 . ?
C4 H4D 0.9700 . ?
C4 C5 1.56(3) . ?
C5 H5A 0.9700 . ?
C5 H5B 0.9700 . ?
O3 C7 1.21(3) . ?
O4 H4 0.8200 . ?
O4 C7 1.39(3) . ?
N5 H5C 0.8900 . ?
N5 H5D 0.8900 . ?
N5 H5E 0.8900 . ?
N5 C8 1.40(3) . ?
N6 H6 0.8600 . ?
N6 C11 1.44(3) . ?
N6 C12 1.31(3) . ?
N7 H7A 0.8600 . ?
N7 H7B 0.8600 . ?
N7 C12 1.35(3) . ?
N8 H8A 0.8600 . ?
N8 H8B 0.8600 . ?
N8 C12 1.27(3) . ?
C7 C8 1.44(3) . ?
C8 H8 0.9800 . ?
C8 C9 1.62(3) . ?
C9 H9A 0.9700 . ?
C9 H9B 0.9700 . ?
C9 C10 1.52(3) . ?
C10 H10A 0.9700 . ?
C10 H10B 0.9700 . ?
C10 C11 1.49(3) . ?
C11 H11A 0.9700 . ?
C11 H11B 0.9700 . ?
O5 H5F 0.8503 . ?
O5 H5G 0.8502 . ?
O6 H6A 0.8499 . ?
O6 H6B 0.8510 . ?

loop_
_geom_hbond_atom_site_label_D
_geom_hbond_atom_site_label_H
_geom_hbond_atom_site_label_A
_geom_hbond_distance_DH
_geom_hbond_distance_HA
_geom_hbond_distance_DA
_geom_hbond_angle_DHA
_geom_hbond_site_symmetry_A
_geom_hbond_publ_flag
N1 H1A Br9 0.89 2.55 3.39(3) 158.3 1_556 yes
N1 H1B Br8 0.89 2.55 3.37(3) 153.0 1_656 yes
N1 H1C Br7 0.89 3.07 3.52(2) 113.0 1_556 yes
N1 H1C O3 0.89 2.22 3.06(3) 157.1 1_556 yes
N2 H2 Br6 0.86 2.71 3.55(2) 166.6 . yes
N3 H3A Br7 0.86 2.84 3.62(2) 152.3 . yes
N3 H3B O6 0.86 2.23 3.08(3) 165.8 1_444 yes
N4 H4A Br3 0.86 2.73 3.56(3) 162.1 1_445 yes
N4 H4B Br8 0.86 2.71 3.44(2) 144.4 1_545 yes
O4 H4 Br10 0.82 2.64 3.36(3) 147.4 . yes
N5 H5C Br1 0.89 2.52 3.38(2) 163.4 1_444 yes
N5 H5D O2 0.89 2.19 2.96(3) 144.6 1_544 yes
N5 H5D O6 0.89 2.50 3.09(4) 125.0 1_544 yes
N5 H5E Br10 0.89 2.60 3.44(2) 156.4 1_655 yes
N6 H6 Br4 0.86 2.59 3.410(19) 161.0 . yes
N7 H7B Br2 0.86 3.11 3.61(2) 119.3 . yes
N7 H7B Br4 0.86 2.89 3.64(2) 147.2 . yes
N8 H8A Br5 0.86 2.71 3.55(2) 166.8 1_545 yes
N8 H8B Br1 0.86 3.08 3.69(2) 130.0 1_445 yes

loop_
_geom_torsion_atom_site_label_1
_geom_torsion_atom_site_label_2
_geom_torsion_atom_site_label_3
_geom_torsion_atom_site_label_4
_geom_torsion
_geom_torsion_site_symmetry_1
_geom_torsion_site_symmetry_2
_geom_torsion_site_symmetry_3
_geom_torsion_site_symmetry_4
_geom_torsion_publ_flag
O1 C1 C2 N1 163(2) . . . . ?
O1 C1 C2 C3 -78(3) . . . . ?
O2 C1 C2 N1 -20(3) . . . . ?
O2 C1 C2 C3 99(3) . . . . ?
N1 C2 C3 C4 167(2) . . . . ?
C1 C2 C3 C4 50(3) . . . . ?
C2 C3 C4 C5 167(2) . . . . ?
C3 C4 C5 N2 168(2) . . . . ?
C5 N2 C6 N3 177(3) . . . . ?
C5 N2 C6 N4 -2(4) . . . . ?
C6 N2 C5 C4 172(3) . . . . ?
O3 C7 C8 N5 -4(3) . . . . ?
O3 C7 C8 C9 124(2) . . . . ?
O4 C7 C8 N5 178(2) . . . . ?
O4 C7 C8 C9 -54(3) . . . . ?
N5 C8 C9 C10 67(3) . . . . ?
C7 C8 C9 C10 -62(3) . . . . ?
C8 C9 C10 C11 175(2) . . . . ?
C9 C10 C11 N6 -178(2) . . . . ?
C11 N6 C12 N7 176(2) . . . . ?
C11 N6 C12 N8 -3(4) . . . . ?
C12 N6 C11 C10 -180(2) . . . . ?

loop_
_twin_individual_id
_twin_individual_mass_fraction_refined
1 0.948(18)
2 0.052(18)
